data_7218169
loop_
_publ_author_name
'Zubatyuk, Roman I.'
'Sinelshchikova, Anna A.'
'Enakieva, Yulia Y.'
'Gorbunova, Yulia G.'
'Tsivadze, Aslan Y.'
'Nefedov, Sergey E.'
'Bessmertnykh-Lemeune, Alla'
'Guilard, Roger'
'Shishkin, Oleg V.'

_publ_section_title
;
 Insights into the crystal packing of phosphorylporphyrins based on the
 topology of their intermolecular interaction energies
;
_journal_issue 45
_journal_name_full CrystEngComm
_journal_page_first 10428
_journal_paper_doi 10.1039/C4CE01623H
_journal_volume 16
_journal_year 2014
_chemical_formula_moiety 'C40 H38 N4 O6 P2 Pd'
_chemical_formula_sum 'C40 H38 N4 O6 P2 Pd'
_chemical_formula_weight 839.08
_chemical_name_systematic
;
 ?
;
_space_group_crystal_system monoclinic
_space_group_IT_number 15
_space_group_name_Hall '-C 2yc'
_space_group_name_H-M_alt 'C 1 2/c 1'
_symmetry_space_group_name_Hall '-C 2yc'
_symmetry_space_group_name_H-M 'C 1 2/c 1'
_atom_sites_solution_hydrogens geom
_audit_creation_date 2014-04-22
_audit_creation_method
;
Olex2 1.2
(compiled 2014.03.20 svn.r2914 for OlexSys, GUI svn.r4816)
;
_cell_angle_alpha 90
_cell_angle_beta 113.570(3)
_cell_angle_gamma 90
_cell_formula_units_Z 4
_cell_length_a 16.128(4)
_cell_length_b 18.158(5)
_cell_length_c 13.503(3)
_cell_measurement_reflns_used 2539
_cell_measurement_temperature 296(2)
_cell_measurement_theta_max 29.12
_cell_measurement_theta_min 2.76
_cell_volume 3624.5(16)
_computing_molecular_graphics 'Olex2 (Dolomanov et al., 2009)'
_computing_publication_material 'Olex2 (Dolomanov et al., 2009)'
_computing_structure_refinement 'ShelXL (Sheldrick, 2008)'
_diffrn_ambient_temperature 296.15
_diffrn_measured_fraction_theta_full 0.983
_diffrn_measured_fraction_theta_max 0.983
_diffrn_measurement_device_type 'Bruker APEX-II CCD'
_diffrn_measurement_method '\f and \w scans'
_diffrn_radiation_monochromator graphite
_diffrn_radiation_type MoK\a
_diffrn_radiation_wavelength 0.71073
_diffrn_reflns_av_R_equivalents 0.0547
_diffrn_reflns_av_unetI/netI 0.0982
_diffrn_reflns_Laue_measured_fraction_full 0.983
_diffrn_reflns_Laue_measured_fraction_max 0.983
_diffrn_reflns_limit_h_max 21
_diffrn_reflns_limit_h_min -20
_diffrn_reflns_limit_k_max 24
_diffrn_reflns_limit_k_min -12
_diffrn_reflns_limit_l_max 18
_diffrn_reflns_limit_l_min -17
_diffrn_reflns_number 9482
_diffrn_reflns_point_group_measured_fraction_full 0.983
_diffrn_reflns_point_group_measured_fraction_max 0.983
_diffrn_reflns_theta_full 25.242
_diffrn_reflns_theta_max 28.998
_diffrn_reflns_theta_min 2.756
_diffrn_standards_number 0
_exptl_absorpt_coefficient_mu 0.655
_exptl_absorpt_correction_type none
_exptl_crystal_density_diffrn 1.538
_exptl_crystal_F_000 1720
_exptl_crystal_size_max 0.14
_exptl_crystal_size_mid 0.12
_exptl_crystal_size_min 0.1
_refine_diff_density_max 1.144
_refine_diff_density_min -1.146
_refine_diff_density_rms 0.102
_refine_ls_extinction_method none
_refine_ls_goodness_of_fit_ref 0.979
_refine_ls_hydrogen_treatment constr
_refine_ls_matrix_type full
_refine_ls_number_parameters 243
_refine_ls_number_reflns 4750
_refine_ls_number_restraints 0
_refine_ls_restrained_S_all 0.979
_refine_ls_R_factor_all 0.0932
_refine_ls_R_factor_gt 0.0442
_refine_ls_shift/su_max 0.000
_refine_ls_shift/su_mean 0.000
_refine_ls_structure_factor_coef Fsqd
_refine_ls_weighting_details 'w=1/[\s^2^(Fo^2^)+(0.0312P)^2^] where P=(Fo^2^+2Fc^2^)/3'
_refine_ls_weighting_scheme calc
_refine_ls_wR_factor_gt 0.0793
_refine_ls_wR_factor_ref 0.0940
_reflns_Friedel_coverage 0.000
_reflns_number_gt 3072
_reflns_number_total 4750
_reflns_threshold_expression 'I > 2\s(I)'
_cod_data_source_file c4ce01623h2.cif
_cod_data_source_block pd
_cod_depositor_comments 'Adding full bibliography for 7218167--7218170.cif.'
_cod_original_cell_volume 3624.3(16)
_cod_database_code 7218169
_shelxl_version_number 2013-4
_shelx_space_group_comment
;
The symmetry employed for this shelxl refinement is uniquely defined
by the following loop, which should always be used as a source of
symmetry information in preference to the above space-group names.
They are only intended as comments.
;
_shelx_estimated_absorpt_t_max 0.937
_shelx_estimated_absorpt_t_min 0.914
_olex2_refinement_description
;
1. Fixed Uiso
 At 1.2 times of:
  All C(H) groups, All C(H,H) groups
 At 1.5 times of:
  All C(H,H,H) groups
2.a Secondary CH2 refined with riding coordinates:
 C17(H17A,H17B), C19(H19A,H19B)
2.b Aromatic/amide H refined with riding coordinates:
 C2(H2), C3(H3), C7(H7), C8(H8), C12(H12), C13(H13), C14(H14), C15(H15),
 C16(H16)
2.c Idealised Me refined as rotating group:
 C18(H18A,H18B,H18C), C20(H20A,H20B,H20C)
;

loop_
_space_group_symop_operation_xyz
'x, y, z'
'-x, y, -z+1/2'
'x+1/2, y+1/2, z'
'-x+1/2, y+1/2, -z+1/2'
'-x, -y, -z'
'x, -y, z-1/2'
'-x+1/2, -y+1/2, -z'
'x+1/2, -y+1/2, z-1/2'

loop_
_atom_site_label
_atom_site_type_symbol
_atom_site_fract_x
_atom_site_fract_y
_atom_site_fract_z
_atom_site_U_iso_or_equiv
_atom_site_adp_type
_atom_site_occupancy
_atom_site_site_symmetry_order
_atom_site_calc_flag
_atom_site_refinement_flags_posn
_atom_site_refinement_flags_adp
_atom_site_refinement_flags_occupancy
Pd1 Pd 0.2500 0.2500 0.5000 0.01664(9) Uani 1 2 d S T P
P1 P -0.08854(5) 0.20722(5) 0.45298(8) 0.0271(2) Uani 1 1 d . . .
O1 O -0.15093(15) 0.26907(13) 0.4146(2) 0.0409(7) Uani 1 1 d . . .
O2 O -0.11877(14) 0.13751(13) 0.37723(19) 0.0299(6) Uani 1 1 d . . .
O3 O -0.07809(14) 0.17578(14) 0.5653(2) 0.0326(6) Uani 1 1 d . . .
N1 N 0.13698(15) 0.31231(14) 0.4505(2) 0.0198(6) Uani 1 1 d . . .
N2 N 0.17995(16) 0.16681(14) 0.5295(2) 0.0194(6) Uani 1 1 d . . .
C1 C 0.12892(19) 0.38299(18) 0.4121(3) 0.0215(7) Uani 1 1 d . . .
C2 C 0.0384(2) 0.40860(19) 0.3839(3) 0.0300(8) Uani 1 1 d . . .
H2 H 0.0163 0.4550 0.3569 0.036 Uiso 1 1 calc R . .
C3 C -0.0087(2) 0.35435(19) 0.4034(3) 0.0295(8) Uani 1 1 d . . .
H3 H -0.0694 0.3558 0.3921 0.035 Uiso 1 1 calc R . .
C4 C 0.05201(19) 0.29306(18) 0.4450(3) 0.0212(7) Uani 1 1 d . . .
C5 C 0.02848(19) 0.22374(18) 0.4719(3) 0.0213(7) Uani 1 1 d . . .
C6 C 0.0891(2) 0.16472(18) 0.5092(3) 0.0215(7) Uani 1 1 d . . .
C7 C 0.0666(2) 0.09185(18) 0.5334(3) 0.0238(7) Uani 1 1 d . . .
H7 H 0.0096 0.0756 0.5254 0.029 Uiso 1 1 calc R . .
C8 C 0.1429(2) 0.05172(18) 0.5697(3) 0.0223(7) Uani 1 1 d . . .
H8 H 0.1485 0.0028 0.5918 0.027 Uiso 1 1 calc R . .
C9 C 0.2139(2) 0.09838(17) 0.5682(3) 0.0210(7) Uani 1 1 d . . .
C10 C 0.30345(19) 0.07549(17) 0.5991(3) 0.0204(7) Uani 1 1 d . . .
C11 C 0.32875(19) 0.00114(18) 0.6505(3) 0.0237(7) Uani 1 1 d . . .
C12 C 0.3347(2) -0.0090(2) 0.7551(3) 0.0316(8) Uani 1 1 d . . .
H12 H 0.3211 0.0295 0.7915 0.038 Uiso 1 1 calc R . .
C13 C 0.3609(3) -0.0765(2) 0.8049(4) 0.0456(11) Uani 1 1 d . . .
H13 H 0.3644 -0.0830 0.8748 0.055 Uiso 1 1 calc R . .
C14 C 0.3818(3) -0.1339(2) 0.7536(4) 0.0499(13) Uani 1 1 d . . .
H14 H 0.3998 -0.1789 0.7884 0.060 Uiso 1 1 calc R . .
C15 C 0.3758(3) -0.1244(2) 0.6490(4) 0.0461(11) Uani 1 1 d . . .
H15 H 0.3890 -0.1634 0.6130 0.055 Uiso 1 1 calc R . .
C16 C 0.3502(2) -0.0569(2) 0.5983(3) 0.0362(9) Uani 1 1 d . . .
H16 H 0.3474 -0.0505 0.5287 0.043 Uiso 1 1 calc R . .
C17 C -0.1330(3) 0.1459(2) 0.2640(3) 0.0444(11) Uani 1 1 d . . .
H17A H -0.0882 0.1792 0.2579 0.053 Uiso 1 1 calc R . .
H17B H -0.1926 0.1662 0.2229 0.053 Uiso 1 1 calc R . .
C18 C -0.1247(3) 0.0720(2) 0.2211(3) 0.0490(11) Uani 1 1 d . . .
H18A H -0.1306 0.0767 0.1477 0.074 Uiso 1 1 calc GR . .
H18B H -0.1714 0.0402 0.2235 0.074 Uiso 1 1 calc GR . .
H18C H -0.0666 0.0513 0.2643 0.074 Uiso 1 1 calc GR . .
C19 C -0.1586(2) 0.1641(3) 0.5863(4) 0.0501(12) Uani 1 1 d . . .
H19A H -0.1936 0.2092 0.5720 0.060 Uiso 1 1 calc R . .
H19B H -0.1957 0.1263 0.5382 0.060 Uiso 1 1 calc R . .
C20 C -0.1351(3) 0.1421(3) 0.6962(4) 0.0787(19) Uani 1 1 d . . .
H20A H -0.1892 0.1358 0.7087 0.118 Uiso 1 1 calc GR . .
H20B H -0.0981 0.1794 0.7438 0.118 Uiso 1 1 calc GR . .
H20C H -0.1023 0.0965 0.7096 0.118 Uiso 1 1 calc GR . .

loop_
_atom_site_aniso_label
_atom_site_aniso_U_11
_atom_site_aniso_U_22
_atom_site_aniso_U_33
_atom_site_aniso_U_23
_atom_site_aniso_U_13
_atom_site_aniso_U_12
Pd1 0.01632(14) 0.01627(16) 0.01876(17) 0.0000(2) 0.00853(12) -0.00132(16)
P1 0.0179(4) 0.0298(5) 0.0354(6) 0.0058(4) 0.0125(4) -0.0012(4)
O1 0.0228(12) 0.0373(17) 0.064(2) 0.0138(13) 0.0195(12) 0.0017(10)
O2 0.0264(12) 0.0359(14) 0.0261(14) 0.0073(12) 0.0090(10) -0.0083(10)
O3 0.0242(12) 0.0450(16) 0.0333(15) 0.0034(13) 0.0165(11) -0.0001(11)
N1 0.0183(12) 0.0216(15) 0.0197(15) -0.0001(12) 0.0079(11) 0.0006(10)
N2 0.0208(13) 0.0165(13) 0.0234(16) -0.0014(12) 0.0116(11) -0.0011(10)
C1 0.0205(15) 0.0201(17) 0.0232(19) -0.0003(14) 0.0079(13) 0.0000(12)
C2 0.0239(16) 0.0243(18) 0.041(2) 0.0092(17) 0.0124(15) 0.0039(14)
C3 0.0208(16) 0.0283(19) 0.040(2) 0.0073(17) 0.0122(15) 0.0035(14)
C4 0.0197(15) 0.0229(18) 0.0222(18) 0.0011(15) 0.0096(13) 0.0019(13)
C5 0.0157(14) 0.0255(17) 0.0244(19) -0.0020(14) 0.0100(13) -0.0005(12)
C6 0.0226(15) 0.0218(17) 0.0200(18) -0.0011(15) 0.0083(14) -0.0054(13)
C7 0.0213(15) 0.0238(18) 0.029(2) 0.0005(15) 0.0126(14) -0.0056(13)
C8 0.0264(16) 0.0190(16) 0.0222(19) 0.0004(14) 0.0106(14) -0.0050(13)
C9 0.0240(15) 0.0200(17) 0.0198(18) -0.0001(14) 0.0096(13) -0.0021(13)
C10 0.0242(15) 0.0174(16) 0.0199(18) 0.0018(14) 0.0090(13) -0.0012(12)
C11 0.0191(15) 0.0219(17) 0.027(2) 0.0071(15) 0.0062(14) -0.0027(13)
C12 0.0266(17) 0.034(2) 0.030(2) 0.0067(18) 0.0066(15) -0.0006(15)
C13 0.045(2) 0.044(3) 0.041(3) 0.021(2) 0.0100(19) -0.0033(19)
C14 0.040(2) 0.027(2) 0.069(4) 0.018(2) 0.008(2) 0.0064(18)
C15 0.043(2) 0.025(2) 0.065(3) -0.006(2) 0.016(2) 0.0064(17)
C16 0.0358(19) 0.029(2) 0.042(3) 0.0022(18) 0.0136(18) 0.0038(16)
C17 0.053(2) 0.048(3) 0.027(2) 0.008(2) 0.0103(19) -0.018(2)
C18 0.057(3) 0.065(3) 0.031(2) 0.000(2) 0.024(2) -0.009(2)
C19 0.032(2) 0.076(3) 0.050(3) 0.008(3) 0.024(2) -0.010(2)
C20 0.056(3) 0.125(5) 0.071(4) 0.052(4) 0.042(3) 0.013(3)

loop_
_atom_type_symbol
_atom_type_description
_atom_type_scat_dispersion_real
_atom_type_scat_dispersion_imag
_atom_type_scat_source
C C 0.0033 0.0016 'International Tables Vol C Tables 4.2.6.8 and 6.1.1.4'
H H 0.0000 0.0000 'International Tables Vol C Tables 4.2.6.8 and 6.1.1.4'
N N 0.0061 0.0033 'International Tables Vol C Tables 4.2.6.8 and 6.1.1.4'
O O 0.0106 0.0060 'International Tables Vol C Tables 4.2.6.8 and 6.1.1.4'
P P 0.1023 0.0942 'International Tables Vol C Tables 4.2.6.8 and 6.1.1.4'
Pd Pd -0.9988 1.0072 'International Tables Vol C Tables 4.2.6.8 and 6.1.1.4'

loop_
_geom_angle_atom_site_label_1
_geom_angle_atom_site_label_2
_geom_angle_atom_site_label_3
_geom_angle
_geom_angle_site_symmetry_1
_geom_angle_site_symmetry_3
N1 Pd1 N1 180.0 . 7_556
N1 Pd1 N2 91.01(10) . 7_556
N1 Pd1 N2 88.99(10) 7_556 7_556
N1 Pd1 N2 91.01(10) 7_556 .
N1 Pd1 N2 88.99(10) . .
N2 Pd1 N2 180.0 . 7_556
O1 P1 O2 113.41(15) . .
O1 P1 O3 114.64(15) . .
O1 P1 C5 116.82(14) . .
O2 P1 C5 104.89(14) . .
O3 P1 O2 102.79(14) . .
O3 P1 C5 102.69(14) . .
C17 O2 P1 118.3(2) . .
C19 O3 P1 119.0(2) . .
C1 N1 Pd1 125.9(2) . .
C1 N1 C4 105.9(2) . .
C4 N1 Pd1 128.2(2) . .
C6 N2 Pd1 128.0(2) . .
C9 N2 Pd1 125.57(19) . .
C9 N2 C6 106.4(2) . .
N1 C1 C2 109.7(3) . .
N1 C1 C10 126.3(3) . 7_556
C10 C1 C2 124.0(3) 7_556 .
C3 C2 C1 108.0(3) . .
C2 C3 C4 107.2(3) . .
N1 C4 C3 109.2(3) . .
N1 C4 C5 125.2(3) . .
C5 C4 C3 125.6(3) . .
C4 C5 P1 118.9(2) . .
C6 C5 P1 117.3(2) . .
C6 C5 C4 123.8(3) . .
N2 C6 C5 125.7(3) . .
N2 C6 C7 108.9(3) . .
C5 C6 C7 125.4(3) . .
C8 C7 C6 107.7(3) . .
C7 C8 C9 107.2(3) . .
N2 C9 C8 109.9(3) . .
N2 C9 C10 126.2(3) . .
C10 C9 C8 123.9(3) . .
C1 C10 C9 124.8(3) 7_556 .
C1 C10 C11 117.5(3) 7_556 .
C9 C10 C11 117.7(3) . .
C12 C11 C10 119.1(3) . .
C16 C11 C10 121.8(3) . .
C16 C11 C12 119.0(3) . .
C13 C12 C11 119.8(4) . .
C14 C13 C12 121.3(4) . .
C13 C14 C15 119.4(4) . .
C16 C15 C14 119.9(4) . .
C15 C16 C11 120.5(4) . .
O2 C17 C18 108.2(3) . .
C20 C19 O3 110.9(3) . .

loop_
_geom_bond_atom_site_label_1
_geom_bond_atom_site_label_2
_geom_bond_distance
_geom_bond_site_symmetry_2
Pd1 N1 2.019(2) .
Pd1 N1 2.019(2) 7_556
Pd1 N2 2.019(2) .
Pd1 N2 2.019(2) 7_556
P1 O1 1.458(3) .
P1 O2 1.577(3) .
P1 O3 1.565(3) .
P1 C5 1.825(3) .
O2 C17 1.461(4) .
O3 C19 1.451(4) .
N1 C1 1.371(4) .
N1 C4 1.387(4) .
N2 C6 1.379(4) .
N2 C9 1.374(4) .
C1 C2 1.431(4) .
C1 C10 1.383(4) 7_556
C2 C3 1.332(5) .
C3 C4 1.440(4) .
C4 C5 1.404(5) .
C5 C6 1.402(4) .
C6 C7 1.444(4) .
C7 C8 1.342(4) .
C8 C9 1.432(4) .
C9 C10 1.396(4) .
C10 C1 1.383(4) 7_556
C10 C11 1.498(4) .
C11 C12 1.390(5) .
C11 C16 1.387(5) .
C12 C13 1.379(5) .
C13 C14 1.367(6) .
C14 C15 1.387(6) .
C15 C16 1.383(5) .
C17 C18 1.489(6) .
C19 C20 1.433(6) .

loop_
_geom_torsion_atom_site_label_1
_geom_torsion_atom_site_label_2
_geom_torsion_atom_site_label_3
_geom_torsion_atom_site_label_4
_geom_torsion
_geom_torsion_site_symmetry_1
_geom_torsion_site_symmetry_4
Pd1 N1 C1 C2 179.4(2) . .
Pd1 N1 C1 C10 -0.4(5) . 7_556
Pd1 N1 C4 C3 -179.1(2) . .
Pd1 N1 C4 C5 -1.5(5) . .
Pd1 N2 C6 C5 -6.0(5) . .
Pd1 N2 C6 C7 174.5(2) . .
Pd1 N2 C9 C8 -174.8(2) . .
Pd1 N2 C9 C10 3.5(5) . .
P1 O2 C17 C18 157.9(2) . .
P1 O3 C19 C20 -174.3(4) . .
P1 C5 C6 N2 -179.2(3) . .
P1 C5 C6 C7 0.3(5) . .
O1 P1 O2 C17 57.2(3) . .
O1 P1 O3 C19 44.8(3) . .
O1 P1 C5 C4 -2.5(3) . .
O1 P1 C5 C6 179.8(3) . .
O2 P1 O3 C19 -78.7(3) . .
O2 P1 C5 C4 124.0(3) . .
O2 P1 C5 C6 -53.7(3) . .
O3 P1 O2 C17 -178.5(2) . .
O3 P1 C5 C4 -128.9(3) . .
O3 P1 C5 C6 53.4(3) . .
N1 C1 C2 C3 -0.8(4) . .
N1 C4 C5 P1 -176.9(3) . .
N1 C4 C5 C6 0.7(5) . .
N2 C6 C7 C8 1.3(4) . .
N2 C9 C10 C1 -5.1(6) . 7_556
N2 C9 C10 C11 173.5(3) . .
C1 N1 C4 C3 -0.7(4) . .
C1 N1 C4 C5 177.0(3) . .
C1 C2 C3 C4 0.3(4) . .
C1 C10 C11 C12 106.6(4) 7_556 .
C1 C10 C11 C16 -70.5(4) 7_556 .
C2 C3 C4 N1 0.3(4) . .
C2 C3 C4 C5 -177.4(4) . .
C3 C4 C5 P1 0.4(5) . .
C3 C4 C5 C6 178.0(3) . .
C4 N1 C1 C2 0.9(4) . .
C4 N1 C1 C10 -178.9(3) . 7_556
C4 C5 C6 N2 3.2(5) . .
C4 C5 C6 C7 -177.3(3) . .
C5 P1 O2 C17 -71.4(3) . .
C5 P1 O3 C19 172.5(3) . .
C5 C6 C7 C8 -178.2(3) . .
C6 N2 C9 C8 1.5(4) . .
C6 N2 C9 C10 179.8(3) . .
C6 C7 C8 C9 -0.4(4) . .
C7 C8 C9 N2 -0.7(4) . .
C7 C8 C9 C10 -179.1(3) . .
C8 C9 C10 C1 173.1(3) . 7_556
C8 C9 C10 C11 -8.4(5) . .
C9 N2 C6 C5 177.8(3) . .
C9 N2 C6 C7 -1.7(4) . .
C9 C10 C11 C12 -72.0(4) . .
C9 C10 C11 C16 110.9(4) . .
C10 C1 C2 C3 179.0(3) 7_556 .
C10 C11 C12 C13 -177.8(3) . .
C10 C11 C16 C15 178.2(3) . .
C11 C12 C13 C14 0.4(5) . .
C12 C11 C16 C15 1.0(5) . .
C12 C13 C14 C15 -0.5(6) . .
C13 C14 C15 C16 1.0(6) . .
C14 C15 C16 C11 -1.2(6) . .
C16 C11 C12 C13 -0.6(5) . .
